data_2006627
loop_
_publ_author_name
'Warrener, Ronald N.'
'Maksimovic, L.'
'Kennard, Colin H. L.'

_publ_section_title
(1\a,2\b,3\a,6\a,7\b,8\a,9\b,13\b)-9,13-Dibromo-11-methyl-14,15-dioxa-11-azapentacyclo[6.5.1.1^3,6^.0^2,7^.0^9,13^]pentadec-4-ene-10,12-dione
_journal_issue 10
_journal_name_full 'Acta Crystallographica Section C'
_journal_page_first 1501
_journal_page_last 1502
_journal_paper_doi 10.1107/S0108270197006616
_journal_volume 53
_journal_year 1997
_chemical_formula_structural 'C13 H11 Br2 N O4'
_chemical_formula_sum 'C13 H11 Br2 N O4'
_chemical_formula_weight 405.05
_chemical_melting_point 519(3)
_chemical_name_systematic
;
(1\a,2\b,3\a,6\a,7\b,8\a,9\b,13\b)-9,13-dibromo-11-methyl-11-aza-
14,15-dioxa-11-pentacyclo [6.5.1.1^3,6^.0^2,7^.0^9,13^]
pentadec-4-en-10,12-dione
;
_space_group_IT_number 14
_symmetry_cell_setting monoclinic
_symmetry_space_group_name_Hall '-P 2yab'
_symmetry_space_group_name_H-M 'P 1 21/a 1'
_audit_creation_method SHELXL
_cell_angle_alpha 90.00
_cell_angle_beta 95.314(8)
_cell_angle_gamma 90.00
_cell_formula_units_Z 4
_cell_length_a 7.3770(10)
_cell_length_b 18.664(3)
_cell_length_c 9.897(2)
_cell_measurement_reflns_used 23
_cell_measurement_temperature 298(2)
_cell_measurement_theta_max 14
_cell_measurement_theta_min 6
_cell_volume 1356.8(4)
_computing_cell_refinement SDP-Plus
_computing_data_collection 'SDP-Plus (Frenz, 1985)'
_computing_data_reduction 'Xtal3.2 DIFDAT (Hall, Flack & Stewart, 1992)'
_computing_molecular_graphics 'PLATON96 (Spek, 1996)'
_computing_publication_material SHELXL93
_computing_structure_refinement 'SHELXL93 (Sheldrick, 1993)'
_computing_structure_solution 'SHELXS86 (Sheldrick, 1985)'
_diffrn_ambient_temperature 298(2)
_diffrn_measurement_device 'CAD4 MicroVAX-controlled'
_diffrn_measurement_method 2\q/\w
_diffrn_radiation_monochromator graphite
_diffrn_radiation_source 'fine-focus sealed tube'
_diffrn_radiation_type MoK\a
_diffrn_radiation_wavelength 0.71073
_diffrn_reflns_av_R_equivalents 0.0000
_diffrn_reflns_av_sigmaI/netI 0.0511
_diffrn_reflns_limit_h_max 8
_diffrn_reflns_limit_h_min 0
_diffrn_reflns_limit_k_max 26
_diffrn_reflns_limit_k_min 0
_diffrn_reflns_limit_l_max 13
_diffrn_reflns_limit_l_min -13
_diffrn_reflns_number 3412
_diffrn_reflns_theta_max 29.97
_diffrn_reflns_theta_min 2.07
_diffrn_standards_decay_% none
_diffrn_standards_interval_count 250
_diffrn_standards_interval_time '2 hours'
_diffrn_standards_number 3
_exptl_absorpt_coefficient_mu 5.986
_exptl_absorpt_correction_T_max 0.52
_exptl_absorpt_correction_T_min 0.21
_exptl_absorpt_correction_type
;
empirical \y scan (North, Phillips & Mathews, 1968)
;
_exptl_crystal_colour colourless
_exptl_crystal_density_diffrn 1.983
_exptl_crystal_density_method 'not measured'
_exptl_crystal_description needle
_exptl_crystal_F_000 792
_exptl_crystal_size_max 0.23
_exptl_crystal_size_mid 0.15
_exptl_crystal_size_min 0.11
_refine_diff_density_max 0.623
_refine_diff_density_min -0.958
_refine_ls_extinction_method none
_refine_ls_goodness_of_fit_all 1.025
_refine_ls_goodness_of_fit_obs 1.098
_refine_ls_hydrogen_treatment
;
hydrogen atoms in calculated positions, but not refined
;
_refine_ls_matrix_type full
_refine_ls_number_parameters 183
_refine_ls_number_reflns 3411
_refine_ls_number_restraints 0
_refine_ls_restrained_S_all 1.026
_refine_ls_restrained_S_obs 1.098
_refine_ls_R_factor_all 0.116
_refine_ls_R_factor_obs .047
_refine_ls_shift/esd_max 0.000
_refine_ls_shift/esd_mean 0.002
_refine_ls_structure_factor_coef Fsqd
_refine_ls_weighting_details 'w = 1/[\s^2^(Fo^2^)+(0.0697P)^2^+1.0814P] where P = (Fo^2^+2Fc^2^)/3'
_refine_ls_weighting_scheme calc
_refine_ls_wR_factor_all 0.139
_refine_ls_wR_factor_obs .110
_reflns_number_observed 1913
_reflns_number_total 3412
_reflns_observed_criterion '>2 sigma(I)'
_cod_data_source_file ta1163.cif
_cod_data_source_block 571rw3
_cod_depositor_comments
;
The following automatic conversions were performed:

'_chemical_melting_point' value '243-248\%C' was changed to '519(3)'
- it was converted from degrees Celsius(C) to Kelvins(K), the average
value was taken and precision was estimated.

Automatic conversion script
Id: cif_fix_values 1646 2011-03-28 12:23:43Z adriana 

The following automatic conversions were performed:

'_chemical_melting_point' value '243-248\%C' was changed to '519(3)'
- it was converted from degrees Celsius(C) to Kelvins(K), the average
value was taken and precision was estimated.

Automatic conversion script
Id: cif_fix_values 1715 2011-07-08 13:25:40Z adriana 

The following automatic conversions were performed:

'_refine_ls_weighting_scheme' value 'calc w =
1/[\s^2^(Fo^2^)+(0.0697P)^2^+1.0814P] where P = (Fo^2^+2Fc^2^)/3' was
changed to 'calc'. New tag '_refine_ls_weighting_details' was
created. The value of the new tag was set to 'w =
1/[\s^2^(Fo^2^)+(0.0697P)^2^+1.0814P] where P = (Fo^2^+2Fc^2^)/3'.

Automatic conversion script
Id: cif_fix_values 3143 2015-03-26 13:38:13Z robertas 
;
_cod_original_sg_symbol_H-M 'P 21/a'
_cod_database_code 2006627

loop_
_symmetry_equiv_pos_as_xyz
'x, y, z'
'-x+1/2, y+1/2, -z'
'-x, -y, -z'
'x-1/2, -y-1/2, z'

loop_
_atom_site_aniso_label
_atom_site_aniso_U_11
_atom_site_aniso_U_22
_atom_site_aniso_U_33
_atom_site_aniso_U_12
_atom_site_aniso_U_13
_atom_site_aniso_U_23
C1 .032(3) .046(3) .038(3) -.005(2) .017(2) -.007(2)
C2 .040(3) .041(2) .033(2) -.009(2) .011(2) -.002(2)
C3 .045(3) .060(3) .033(3) -.010(2) .013(2) -.007(2)
C4 .066(4) .066(3) .032(3) -.014(3) -.004(3) .004(2)
C5 .047(3) .066(3) .050(3) -.005(3) -.005(3) .002(3)
C6 .028(3) .054(3) .039(3) -.005(2) .005(2) .000(2)
C7 .030(2) .041(2) .032(2) -.003(2) .008(2) .000(2)
C8 .030(2) .035(2) .033(2) -.001(2) .011(2) .000(2)
C9 .030(2) .036(2) .030(2) .005(2) .010(2) -.002(2)
Br9 .0574(4) .0481(3) .0555(4) .0166(2) .0064(3) -.0162(2)
C10 .057(3) .036(2) .028(2) .000(2) .004(2) .001(2)
O10 .076(3) .075(3) .035(2) -.016(2) .014(2) .007(2)
N11 .049(3) .042(2) .043(2) .009(2) -.009(2) -.004(2)
C11 .088(5) .071(4) .070(5) .020(4) -.031(4) -.001(3)
C12 .033(3) .054(3) .056(3) .001(2) .000(2) -.022(3)
O12 .034(2) .121(4) .077(3) .017(2) .002(2) -.034(3)
C13 .032(3) .041(2) .039(3) -.005(2) .008(2) -.006(2)
Br13 .0751(5) .0673(4) .0544(4) -.0393(3) .0141(3) -.0003(3)
O14 .036(2) .034(2) .035(2) .0009(13) .0085(14) -.0045(13)
O15 .045(2) .046(2) .042(2) -.010(2) .009(2) -.006(2)

loop_
_atom_site_label
_atom_site_fract_x
_atom_site_fract_y
_atom_site_fract_z
_atom_site_U_iso_or_equiv
_atom_site_thermal_displace_type
_atom_site_calc_flag
_atom_site_refinement_flags
_atom_site_occupancy
_atom_site_disorder_group
_atom_site_type_symbol
C1 .4158(6) .8490(2) .1597(5) .0377(11) Uani d . 1 . C
H1 .5186(6) .8280(2) .1179(5) .047 Uiso calc R 1 . H
C2 .2731(6) .8823(2) .0581(4) .0377(10) Uani d . 1 . C
H2 .3063(6) .9307(2) .0307(4) .047 Uiso calc R 1 . H
C3 .2037(7) .8346(3) -.0648(5) .0457(13) Uani d . 1 . C
H3 .2989(7) .8142(3) -.1160(5) .057 Uiso calc R 1 . H
C4 .0638(8) .8793(3) -.1464(5) .0550(14) Uani d . 1 . C
H4 .0763(8) .9017(3) -.2291(5) .069 Uiso calc R 1 . H
C5 -.0802(8) .8805(3) -.0771(6) .0550(14) Uani d . 1 . C
H5 -.1896(8) .9043(3) -.0997(6) .069 Uiso calc R 1 . H
C6 -.0300(6) .8346(3) .0475(5) .0403(11) Uani d . 1 . C
H6 -.1330(6) .8145(3) .0906(5) .050 Uiso calc R 1 . H
C7 .1031(6) .8819(2) .1412(4) .0341(10) Uani d . 1 . C
H7 .0551(6) .9300(2) .1547(4) .043 Uiso calc R 1 . H
C8 .1790(6) .8469(2) .2733(4) .0321(10) Uani d . 1 . C
H8 .0862(6) .8242(2) .3236(4) .040 Uiso calc R 1 . H
C9 .3030(6) .8995(2) .3587(4) .0314(9) Uani d . 1 . C
Br9 .18821(7) .98851(3) .39964(6) .0536(2) Uani d . 1 . Br
C10 .3707(7) .8654(2) .4933(5) .0403(11) Uani d . 1 . C
O10 .2807(6) .8513(2) .5856(3) .0617(11) Uani d . 1 . O
N11 .5524(6) .8515(2) .4927(4) .0456(10) Uani d . 1 . N
C11 .6579(9) .8174(3) .6084(7) .079(2) Uani d . 1 . C
H11A .7851(10) .819(2) .595(2) .098 Uiso calc R 1 . H
H11B .620(4) .7685(8) .616(3) .098 Uiso calc R 1 . H
H11C .638(5) .8426(15) .6902(9) .098 Uiso calc R 1 . H
C12 .6225(7) .8696(3) .3737(6) .0482(13) Uani d . 1 . C
O12 .7790(5) .8599(3) .3513(5) .0775(14) Uani d . 1 . O
C13 .4738(6) .9015(2) .2776(5) .0370(10) Uani d . 1 . C
Br13 .55889(9) .99312(3) .21972(6) .0651(2) Uani d . 1 . Br
O14 .3163(4) .79805(15) .2336(3) .0351(7) Uani d . 1 . O
O15 .0909(5) .7831(2) -.0040(3) .0441(8) Uani d . 1 . O

loop_
_atom_type_symbol
_atom_type_description
_atom_type_scat_dispersion_real
_atom_type_scat_dispersion_imag
_atom_type_scat_source
C C 0.0033 0.0016 'International Tables Vol C Tables 4.2.6.8 and 6.1.1.4'
H H 0.0000 0.0000 'International Tables Vol C Tables 4.2.6.8 and 6.1.1.4'
N N 0.0061 0.0033 'International Tables Vol C Tables 4.2.6.8 and 6.1.1.4'
O O 0.0106 0.0060 'International Tables Vol C Tables 4.2.6.8 and 6.1.1.4'
Br Br -0.2901 2.4595 'International Tables Vol C Tables 4.2.6.8 and 6.1.1.4'

loop_
_geom_angle_atom_site_label_1
_geom_angle_atom_site_label_2
_geom_angle_atom_site_label_3
_geom_angle
_geom_angle_publ_flag
O14 C1 C2 104.6(3) y
O14 C1 C13 98.8(3) ?
C2 C1 C13 111.4(4) ?
C1 C2 C3 116.1(4) ?
C1 C2 C7 101.0(3) ?
C3 C2 C7 100.7(3) ?
O15 C3 C4 101.6(4) ?
O15 C3 C2 102.5(3) ?
C4 C3 C2 105.2(4) ?
C5 C4 C3 106.0(5) ?
C4 C5 C6 105.4(5) y
O15 C6 C5 101.7(4) y
O15 C6 C7 102.2(4) y
C5 C6 C7 104.9(4) y
C8 C7 C6 115.5(4) y
C8 C7 C2 101.8(4) y
C6 C7 C2 100.5(3) y
O14 C8 C7 104.4(3) y
O14 C8 C9 99.0(3) y
C7 C8 C9 110.6(3) y
C10 C9 C8 110.2(4) y
C10 C9 C13 104.3(4) y
C8 C9 C13 101.6(3) y
C10 C9 Br9 107.0(3) y
C8 C9 Br9 114.5(3) y
C13 C9 Br9 118.7(3) y
O10 C10 N11 124.8(5) y
O10 C10 C9 126.6(5) y
N11 C10 C9 108.6(4) y
C10 N11 C12 113.9(4) y
C10 N11 C11 121.9(5) y
C12 N11 C11 124.2(5) y
O12 C12 N11 124.2(5) y
O12 C12 C13 126.5(5) y
N11 C12 C13 109.2(4) y
C12 C13 C1 111.0(4) y
C12 C13 C9 104.0(4) y
C1 C13 C9 101.1(3) y
C12 C13 Br13 107.5(3) y
C1 C13 Br13 114.3(3) y
C9 C13 Br13 118.5(3) y
C1 O14 C8 97.1(3) y
C6 O15 C3 95.9(3) y

loop_
_geom_bond_atom_site_label_1
_geom_bond_atom_site_label_2
_geom_bond_site_symmetry_2
_geom_bond_distance
_geom_bond_publ_flag
C1 O14 . 1.441(5) y
C1 C2 . 1.520(7) y
C1 C13 . 1.554(6) y
C2 C3 . 1.556(6) y
C2 C7 . 1.562(6) y
C3 O15 . 1.439(6) y
C3 C4 . 1.505(7) y
C4 C5 . 1.317(8) y
C5 C6 . 1.518(7) y
C6 O15 . 1.437(6) y
C6 C7 . 1.559(6) y
C7 C8 . 1.521(6) y
C8 O14 . 1.445(5) y
C8 C9 . 1.540(6) y
C9 C10 . 1.519(6) y
C9 C13 . 1.556(6) y
C9 Br9 . 1.925(4) y
C10 O10 . 1.207(6) y
C10 N11 . 1.366(7) y
N11 C12 . 1.372(7) y
N11 C11 . 1.468(7) y
C12 O12 . 1.209(6) y
C12 C13 . 1.506(7) y
C13 Br13 . 1.926(4) y
